data_7229369
loop_
_publ_author_name
'Quarez, Eric'
'Deunf, Elise'
'Cadiou, Vincent'
'Gutel, Thibaut'
'Boucher, Florent'
'Guyomard, Dominique'
'Dolhem, Franck'
'Poizot, Philippe'

_publ_section_title
;
 Investigating the crystal structures of alkaline and alkaline-earth metal
 salts of 2,5-(dianilino)terephthalic acid
;
_journal_name_full CrystEngComm
_journal_paper_doi 10.1039/C7CE01501A
_journal_year 2017
_chemical_formula_moiety '(C20 H14 N2 O4), (H12 Mg O6), 2.8(H2 O)'
_chemical_formula_sum 'C20 H31.6 Mg N2 O12.8'
_chemical_formula_weight 529.2
_chemical_name_systematic ' ?'
_space_group_IT_number 2
_symmetry_cell_setting triclinic
_symmetry_Int_Tables_number 2
_symmetry_space_group_name_Hall '-P 1'
_symmetry_space_group_name_H-M 'P -1'
_audit_update_record
;
2017-10-04 deposited with the CCDC.
2017-10-19 downloaded from the CCDC.
;
_cell_angle_alpha 94.295(11)
_cell_angle_beta 113.230(10)
_cell_angle_gamma 110.377(11)
_cell_formula_units_Z 5
_cell_length_a 13.6558(19)
_cell_length_b 15.903(3)
_cell_length_c 16.6894(10)
_cell_measurement_reflns_used 53201
_cell_measurement_temperature 173
_cell_measurement_theta_max 27.5
_cell_measurement_theta_min 1.37
_cell_volume 3025.9(9)
_computing_cell_refinement 'Dirax/LSQ (Duisenberg et al., 2000)'
_computing_data_collection 'Collect (Nonius BV, 1998)'
_computing_data_reduction 'EvalCCD (Duisenberg et al., 2003)'
_computing_molecular_graphics 'DIAMOND (Brandenburg, 1999)'
_computing_publication_material 'JANA2006 (Petricek et al., 2014) and publCIF (Westrip, 2010)'
_computing_structure_refinement 'JANA2006 (Petricek et al., 2014)'
_computing_structure_solution 'SHELXT (Sheldrick, 2015)'
_diffrn_ambient_temperature 173
_diffrn_detector 'CCD area detector'
_diffrn_measured_fraction_theta_full 1
_diffrn_measured_fraction_theta_max 1
_diffrn_measurement_device 'four-circle diffractometer'
_diffrn_measurement_device_type 'Bruker-Nonius Kappa CCD'
_diffrn_measurement_method 'phi and omega scans'
_diffrn_radiation_monochromator graphite
_diffrn_radiation_probe x-ray
_diffrn_radiation_source 'sealed X-ray tube'
_diffrn_radiation_type 'Mo K\a'
_diffrn_radiation_wavelength 0.71073
_diffrn_reflns_av_R_equivalents 0.1055
_diffrn_reflns_av_unetI/netI 0.0835
_diffrn_reflns_limit_h_max 17
_diffrn_reflns_limit_h_min -17
_diffrn_reflns_limit_k_max 20
_diffrn_reflns_limit_k_min -20
_diffrn_reflns_limit_l_max 21
_diffrn_reflns_limit_l_min -21
_diffrn_reflns_number 53201
_diffrn_reflns_theta_full 27.5
_diffrn_reflns_theta_max 27.5
_diffrn_reflns_theta_min 1.37
_exptl_absorpt_coefficient_mu 0.144
_exptl_absorpt_correction_T_max 0.9748
_exptl_absorpt_correction_T_min 0.913
_exptl_absorpt_correction_type gaussian
_exptl_absorpt_process_details Jana2006
_exptl_crystal_colour yellow
_exptl_crystal_density_diffrn 1.452
_exptl_crystal_description platelet
_exptl_crystal_F_000 1400
_exptl_crystal_recrystallization_method 'Re-crystallisation from solvent'
_exptl_crystal_size_max 0.403
_exptl_crystal_size_mid 0.206
_exptl_crystal_size_min 0.107
_refine_diff_density_max 0.83
_refine_diff_density_min -0.58
_refine_ls_extinction_method none
_refine_ls_goodness_of_fit_gt 1.72
_refine_ls_goodness_of_fit_ref 1.61
_refine_ls_hydrogen_treatment mixed
_refine_ls_number_constraints 0
_refine_ls_number_parameters 1002
_refine_ls_number_reflns 13870
_refine_ls_number_restraints 63
_refine_ls_R_factor_all 0.1777
_refine_ls_R_factor_gt 0.0666
_refine_ls_shift/su_max 0.0004
_refine_ls_shift/su_mean 0.0001
_refine_ls_structure_factor_coef Fsqd
_refine_ls_weighting_details w=1/(\s^2^(I)+0.0016I^2^)
_refine_ls_weighting_scheme sigma
_refine_ls_wR_factor_gt 0.1183
_refine_ls_wR_factor_ref 0.1656
_reflns_number_gt 6716
_reflns_number_total 13870
_reflns_threshold_expression I>3\s(I)
_cod_data_source_file c7ce01501a2.cif
_cod_data_source_block I_CCDC2
_cod_depositor_comments
;
The following automatic conversions were performed:

'_diffrn_radiation_probe' value 'X-ray' changed to 'x-ray' according
to
/home/data/users/saulius/crontab/automatic-downloads/rss-feeds/RSC/lib/dictionaries/cif_core.dic
dictionary named 'cif_core.dic' version 2.4.2 from 2011-04-26.

'_exptl_absorpt_correction_type' value 'Gaussian' changed to
'gaussian' according to
/home/data/users/saulius/crontab/automatic-downloads/rss-feeds/RSC/lib/dictionaries/cif_core.dic
dictionary named 'cif_core.dic' version 2.4.2 from 2011-04-26.

Automatic conversion script
Id: cif_fix_values 4973 2017-02-22 13:04:09Z antanas 
;
_cod_original_cell_volume 3026.0(8)
_cod_original_formula_sum 'C20 H31.6 Mg1 N2 O12.8'
_cod_database_code 7229369

loop_
_space_group_symop_id
_space_group_symop_operation_xyz
1 x,y,z
2 -x,-y,-z

loop_
_atom_site_label
_atom_site_type_symbol
_atom_site_fract_x
_atom_site_fract_y
_atom_site_fract_z
_atom_site_adp_type
_atom_site_U_iso_or_equiv
_atom_site_site_symmetry_multiplicity
_atom_site_occupancy
_atom_site_calc_flag
Mg1a Mg 0.5 0 1 Uani 0.0183(8) 1 1 d
O1a O 0.5501(2) -0.06909(18) 1.09770(16) Uani 0.0224(13) 2 1 d
O2a O 0.4548(2) -0.11186(17) 0.90164(16) Uani 0.0256(13) 2 1 d
O3a O 0.3330(2) -0.05649(19) 0.99118(18) Uani 0.0256(13) 2 1 d
Mg1b Mg 0.71038(9) 0.20930(8) 0.61074(7) Uani 0.0186(5) 2 1 d
O1b O 0.6517(2) 0.2552(2) 0.49300(17) Uani 0.0342(14) 2 1 d
O2b O 0.7321(2) 0.33236(17) 0.67989(17) Uani 0.0263(13) 2 1 d
O3b O 0.7646(2) 0.16761(18) 0.72782(15) Uani 0.0251(13) 2 1 d
O4b O 0.6836(2) 0.08683(17) 0.53895(17) Uani 0.0273(13) 2 1 d
O5b O 0.5373(2) 0.15082(19) 0.59115(17) Uani 0.0235(13) 2 1 d
O6b O 0.88038(19) 0.26701(19) 0.62818(17) Uani 0.0254(13) 2 1 d
Mg1c Mg 0.89496(9) 0.39970(8) 0.22477(7) Uani 0.0177(5) 2 1 d
O1c O 1.0066(2) 0.51264(18) 0.33133(16) Uani 0.0290(13) 2 1 d
O2c O 0.8278(2) 0.47857(19) 0.14907(16) Uani 0.0255(13) 2 1 d
O3c O 0.7933(2) 0.28343(17) 0.11772(17) Uani 0.0312(13) 2 1 d
O4c O 0.9598(2) 0.31651(18) 0.29722(16) Uani 0.0239(13) 2 1 d
O5c O 0.7664(3) 0.3697(2) 0.2644(2) Uani 0.0452(18) 2 1 d
O6c O 1.0192(2) 0.4289(2) 0.1772(2) Uani 0.0377(16) 2 1 d
O11d O 0.82055(20) 0.60577(17) 0.56807(15) Uani 0.0279(12) 2 1 d
O12d O 0.7684(2) 0.46249(18) 0.58551(18) Uani 0.0384(14) 2 1 d
N21d N 0.3481(3) 0.3354(2) 0.51513(19) Uani 0.0214(15) 2 1 d
C1d C 0.6187(3) 0.5171(2) 0.5296(2) Uani 0.0162(16) 2 1 d
C2d C 0.4226(3) 0.4176(2) 0.5081(2) Uani 0.0192(16) 2 1 d
C3d C 0.5403(3) 0.4370(2) 0.5353(2) Uani 0.0200(17) 2 1 d
C11d C 0.7446(3) 0.5300(3) 0.5636(2) Uani 0.0208(17) 2 1 d
C21d C 0.3767(3) 0.2889(2) 0.5834(2) Uani 0.0181(16) 2 1 d
C22d C 0.2991(3) 0.1972(2) 0.5684(2) Uani 0.0245(18) 2 1 d
C23d C 0.3187(3) 0.1500(3) 0.6351(2) Uani 0.031(2) 2 1 d
C24d C 0.4159(3) 0.1912(3) 0.7178(2) Uani 0.031(2) 2 1 d
C25d C 0.4935(3) 0.2809(3) 0.7330(2) Uani 0.0285(19) 2 1 d
C26d C 0.4740(3) 0.3300(3) 0.6668(2) Uani 0.0251(18) 2 1 d
H3d H 0.568348 0.393007 0.559074 Uiso 0.024 2 1 d
H21d H 0.275(3) 0.320(3) 0.486(2) Uiso 0.038(12) 2 1 d
H22d H 0.232471 0.167258 0.511629 Uiso 0.0294 2 1 d
H23d H 0.264533 0.088339 0.624026 Uiso 0.0367 2 1 d
H24d H 0.429001 0.158259 0.763412 Uiso 0.0375 2 1 d
H25d H 0.561139 0.309547 0.789341 Uiso 0.0342 2 1 d
H26d H 0.527712 0.392043 0.678754 Uiso 0.0301 2 1 d
O11e O 0.63548(19) 0.39453(16) 0.98505(15) Uani 0.0241(12) 2 1 d
O12e O 0.57542(19) 0.25000(16) 1.00013(15) Uani 0.0248(12) 2 1 d
O41e O -0.00972(19) 0.19139(16) 0.82196(15) Uani 0.0235(12) 2 1 d
O42e O 0.04856(19) 0.33693(16) 0.80904(14) Uani 0.0209(11) 2 1 d
N21e N 0.4714(3) 0.4550(2) 0.88977(19) Uani 0.0203(14) 2 1 d
N51e N 0.1545(3) 0.1348(2) 0.92200(19) Uani 0.0209(15) 2 1 d
C1e C 0.4314(3) 0.3092(2) 0.9388(2) Uani 0.0169(16) 2 1 d
C2e C 0.3947(3) 0.3737(2) 0.8968(2) Uani 0.0157(15) 2 1 d
C3e C 0.2758(3) 0.3556(2) 0.8643(2) Uani 0.0168(16) 2 1 d
C4e C 0.1948(3) 0.2792(2) 0.8715(2) Uani 0.0152(15) 2 1 d
C5e C 0.2317(3) 0.2142(2) 0.9138(2) Uani 0.0169(16) 2 1 d
C6e C 0.3494(3) 0.2314(2) 0.9452(2) Uani 0.0167(16) 2 1 d
C11e C 0.5559(3) 0.3194(2) 0.9771(2) Uani 0.0172(16) 2 1 d
C41e C 0.0687(3) 0.2672(2) 0.8319(2) Uani 0.0164(16) 2 1 d
C21e C 0.4454(3) 0.4995(2) 0.8202(2) Uani 0.0164(16) 2 1 d
C22e C 0.5148(3) 0.5932(2) 0.8358(2) Uani 0.0217(17) 2 1 d
C23e C 0.4986(3) 0.6372(3) 0.7662(2) Uani 0.0253(18) 2 1 d
C24e C 0.4113(3) 0.5901(3) 0.6803(2) Uani 0.0267(19) 2 1 d
C25e C 0.3407(3) 0.4979(3) 0.6649(2) Uani 0.0258(18) 2 1 d
C26e C 0.3575(3) 0.4526(2) 0.7339(2) Uani 0.0218(17) 2 1 d
C51e C 0.1810(3) 0.0906(2) 0.9927(2) Uani 0.0172(16) 2 1 d
C52e C 0.2756(3) 0.1356(3) 1.0770(2) Uani 0.0250(18) 2 1 d
C53e C 0.2955(3) 0.0912(3) 1.1459(2) Uani 0.0280(19) 2 1 d
C54e C 0.2220(3) 0.0008(3) 1.1334(2) Uani 0.030(2) 2 1 d
C55e C 0.1275(3) -0.0451(3) 1.0497(2) Uani 0.029(2) 2 1 d
C56e C 0.1076(3) -0.0009(2) 0.9798(2) Uani 0.0246(18) 2 1 d
H3e H 0.249611 0.398375 0.835614 Uiso 0.0201 2 1 d
H6e H 0.375229 0.187804 0.972356 Uiso 0.02 2 1 d
H21e H 0.539(3) 0.468(2) 0.922(2) Uiso 0.010(9) 2 1 d
H22e H 0.573837 0.627053 0.894831 Uiso 0.0261 2 1 d
H23e H 0.548032 0.700572 0.777621 Uiso 0.0304 2 1 d
H24e H 0.400047 0.620495 0.632659 Uiso 0.032 2 1 d
H25e H 0.279834 0.464946 0.606166 Uiso 0.0309 2 1 d
H26e H 0.308318 0.389128 0.721971 Uiso 0.0262 2 1 d
H51e H 0.084(3) 0.120(3) 0.891(2) Uiso 0.034(12) 2 1 d
H52e H 0.327321 0.197964 1.087419 Uiso 0.03 2 1 d
H53e H 0.360987 0.12337 1.20284 Uiso 0.0336 2 1 d
H54e H 0.235943 -0.02936 1.181212 Uiso 0.0361 2 1 d
H55e H 0.075738 -0.107296 1.039985 Uiso 0.0352 2 1 d
H56e H 0.043172 -0.033665 0.922557 Uiso 0.0295 2 1 d
O11f O 0.42731(19) 0.21867(17) 0.38433(15) Uani 0.0269(12) 2 1 d
O12f O 0.37975(19) 0.08077(16) 0.41478(15) Uani 0.0240(12) 2 1 d
O41f O -0.21893(19) -0.00043(17) 0.21802(15) Uani 0.0261(12) 2 1 d
O42f O -0.16571(19) 0.13435(16) 0.18247(16) Uani 0.0267(12) 2 1 d
N21f N 0.2569(3) 0.2666(2) 0.2776(2) Uani 0.0222(15) 2 1 d
N51f N -0.0510(3) -0.0579(2) 0.31103(19) Uani 0.0212(14) 2 1 d
C1f C 0.2245(3) 0.1247(2) 0.3337(2) Uani 0.0165(16) 2 1 d
C2f C 0.1830(3) 0.1855(2) 0.2862(2) Uani 0.0171(16) 2 1 d
C3f C 0.0630(3) 0.1621(2) 0.2500(2) Uani 0.0162(15) 2 1 d
C4f C -0.0158(3) 0.0845(2) 0.2583(2) Uani 0.0152(15) 2 1 d
C5f C 0.0248(3) 0.0230(2) 0.3041(2) Uani 0.0165(16) 2 1 d
C6f C 0.1445(3) 0.0452(2) 0.3390(2) Uani 0.0186(16) 2 1 d
C11f C 0.3516(3) 0.1431(2) 0.3795(2) Uani 0.0189(17) 2 1 d
C41f C -0.1420(3) 0.0711(2) 0.2170(2) Uani 0.0185(16) 2 1 d
C21f C 0.2251(3) 0.3129(2) 0.2097(2) Uani 0.0175(16) 2 1 d
C22f C 0.2845(3) 0.4087(2) 0.2289(2) Uani 0.0231(17) 2 1 d
C23f C 0.2607(3) 0.4558(3) 0.1610(2) Uani 0.0274(19) 2 1 d
C24f C 0.1761(3) 0.4086(3) 0.0748(2) Uani 0.0267(19) 2 1 d
C25f C 0.1155(3) 0.3135(3) 0.0553(2) Uani 0.0281(19) 2 1 d
C26f C 0.1402(3) 0.2664(2) 0.1218(2) Uani 0.0225(17) 2 1 d
C51f C -0.0260(3) -0.1031(2) 0.3801(2) Uani 0.0186(17) 2 1 d
C52f C 0.0633(3) -0.0584(3) 0.4669(2) Uani 0.0316(19) 2 1 d
C53f C 0.0789(3) -0.1051(3) 0.5341(2) Uani 0.034(2) 2 1 d
C54f C 0.0067(3) -0.1967(3) 0.5174(2) Uani 0.030(2) 2 1 d
C55f C -0.0816(3) -0.2417(3) 0.4314(2) Uani 0.0299(19) 2 1 d
C56f C -0.0978(3) -0.1960(2) 0.3634(2) Uani 0.0229(17) 2 1 d
H3f H 0.033747 0.201778 0.217842 Uiso 0.0195 2 1 d
H6f H 0.17286 0.003582 0.368159 Uiso 0.0223 2 1 d
H21f H 0.327(3) 0.287(3) 0.313(2) Uiso 0.035(12) 2 1 d
H22f H 0.341561 0.44224 0.288579 Uiso 0.0277 2 1 d
H23f H 0.303391 0.520824 0.17458 Uiso 0.0329 2 1 d
H24f H 0.159312 0.440929 0.029019 Uiso 0.0321 2 1 d
H25f H 0.056692 0.280552 -0.004091 Uiso 0.0337 2 1 d
H26f H 0.098508 0.201078 0.107313 Uiso 0.027 2 1 d
H51f H -0.121(3) -0.073(2) 0.275(2) Uiso 0.029(11) 2 1 d
H52f H 0.113955 0.004837 0.479879 Uiso 0.0379 2 1 d
H53f H 0.140347 -0.073458 0.592907 Uiso 0.041 2 1 d
H54f H 0.017409 -0.228265 0.56418 Uiso 0.0354 2 1 d
H55f H -0.131715 -0.305085 0.41884 Uiso 0.0359 2 1 d
H56f H -0.158767 -0.228317 0.304575 Uiso 0.0275 2 1 d
O1g O 0.5203(2) 0.0242(2) 0.35683(18) Uani 0.0302(14) 2 1 d
O1h O 0.8169(3) 0.3582(2) 0.96763(19) Uani 0.0415(17) 2 1 d
O1i O 0.6616(3) 0.10555(19) 0.27474(18) Uani 0.0349(15) 2 1 d
O1j O 0.7836(2) 0.2813(2) 0.39862(19) Uani 0.0388(15) 2 1 d
O1k O 0.9853(3) 0.58111(19) 0.49029(17) Uani 0.0362(14) 2 1 d
O1l O 0.6826(3) 0.1760(3) 0.8535(2) Uani 0.052(2) 2 1 d
O1m O 0.9074(2) 0.40157(18) 0.85087(17) Uani 0.0272(13) 2 1 d
H11a H 0.519(3) -0.1265(5) 1.076(2) Uiso 0.052(14) 2 1 d
H12a H 0.6225(10) -0.049(2) 1.130(2) Uiso 0.061(15) 2 1 d
H21a H 0.439(4) -0.1634(11) 0.915(2) Uiso 0.081(18) 2 1 d
H22a H 0.421(3) -0.116(2) 0.8462(5) Uiso 0.055(14) 2 1 d
H31a H 0.315(3) -0.0237(19) 1.0196(17) Uiso 0.028(11) 2 1 d
H32a H 0.282(2) -0.082(3) 0.9376(10) Uiso 0.09(2) 2 1 d
H11b H 0.5833(18) 0.237(4) 0.452(3) Uiso 0.132(18) 2 1 d
H12b H 0.678(5) 0.3131(5) 0.509(4) Uiso 0.132(18) 2 1 d
H21b H 0.775(3) 0.347(2) 0.7357(4) Uiso 0.049(14) 2 1 d
H22b H 0.744(4) 0.3772(15) 0.656(2) Uiso 0.086(19) 2 1 d
H31b H 0.735(2) 0.167(3) 0.7634(15) Uiso 0.047(13) 2 1 d
H32b H 0.8352(11) 0.176(3) 0.7539(17) Uiso 0.062(16) 2 1 d
H41b H 0.644(3) 0.072(2) 0.4827(3) Uiso 0.063(16) 2 1 d
H42b H 0.673(4) 0.0412(15) 0.562(2) Uiso 0.073(17) 2 1 d
H51b H 0.511(3) 0.180(3) 0.615(2) Uiso 0.066(16) 2 1 d
H52b H 0.492(3) 0.124(3) 0.5367(8) Uiso 0.075(18) 2 1 d
H61b H 0.9302(19) 0.298(2) 0.6806(9) Uiso 0.038(12) 2 1 d
H62b H 0.907(2) 0.240(2) 0.6019(18) Uiso 0.050(14) 2 1 d
H11c H 1.0761(13) 0.519(3) 0.359(2) Uiso 0.069(17) 2 1 d
H12c H 0.983(3) 0.533(3) 0.3650(19) Uiso 0.081(18) 2 1 d
H21c H 0.7656(18) 0.453(2) 0.1008(13) Uiso 0.051(14) 2 1 d
H22c H 0.862(3) 0.5358(6) 0.156(2) Uiso 0.075(18) 2 1 d
H31c H 0.7236(10) 0.273(2) 0.084(2) Uiso 0.048(13) 2 1 d
H32c H 0.801(3) 0.2363(14) 0.134(3) Uiso 0.072(17) 2 1 d
H41c H 1.0302(9) 0.3410(19) 0.3360(18) Uiso 0.047(13) 2 1 d
H42c H 0.938(3) 0.2608(8) 0.273(2) Uiso 0.051(14) 2 1 d
H51c H 0.766(3) 0.340(2) 0.303(2) Uiso 0.036(12) 2 1 d
H52c H 0.720(3) 0.395(3) 0.254(3) Uiso 0.080(18) 2 1 d
H61c H 1.066(3) 0.404(2) 0.186(3) Uiso 0.071(17) 2 1 d
H62c H 1.042(3) 0.4801(16) 0.165(3) Uiso 0.078(18) 2 1 d
H11g H 0.484(3) 0.050(2) 0.372(3) Uiso 0.061(15) 2 1 d
H12g H 0.490(3) -0.0335(4) 0.349(3) Uiso 0.09(2) 2 1 d
H11h H 0.765(3) 0.374(3) 0.968(3) Uiso 0.080(18) 2 1 d
H12h H 0.856(4) 0.349(4) 1.0169(16) Uiso 0.10(2) 2 1 d
H11i H 0.612(3) 0.072(3) 0.289(3) Uiso 0.082(19) 2 1 d
H12i H 0.693(5) 0.077(3) 0.256(5) Uiso 0.19(4) 2 1 d
H11j H 0.757(5) 0.225(4) 0.357(3) Uiso 0.13(3) 2 1 d
H12j H 0.740(5) 0.268(4) 0.424(4) Uiso 0.20(4) 2 1 d
H11k H 0.935(4) 0.576(5) 0.509(4) Uiso 0.19(4) 2 1 d
H12k H 1.052(2) 0.620(4) 0.527(3) Uiso 0.2 2 1 d
H11l H 0.655(4) 0.136(2) 0.877(3) Uiso 0.09(2) 2 1 d
H12l H 0.727(6) 0.2280(19) 0.890(3) Uiso 0.20(4) 2 1 d
H11m H 0.947(3) 0.374(3) 0.843(3) Uiso 0.070(17) 2 1 d
H12m H 0.890(4) 0.389(3) 0.893(2) Uiso 0.068(17) 2 1 d

loop_
_atom_site_aniso_label
_atom_site_aniso_type_symbol
_atom_site_aniso_U_11
_atom_site_aniso_U_22
_atom_site_aniso_U_33
_atom_site_aniso_U_12
_atom_site_aniso_U_13
_atom_site_aniso_U_23
Mg1a Mg 0.0141(9) 0.0205(10) 0.0202(8) 0.0085(8) 0.0059(7) 0.0078(7)
O1a O 0.0176(15) 0.0205(16) 0.0236(14) 0.0084(12) 0.0034(12) 0.0061(12)
O2a O 0.0285(16) 0.0248(16) 0.0215(15) 0.0105(13) 0.0099(13) 0.0054(12)
O3a O 0.0221(15) 0.0278(16) 0.0286(15) 0.0121(13) 0.0113(13) 0.0068(13)
Mg1b Mg 0.0146(6) 0.0207(7) 0.0201(6) 0.0080(5) 0.0060(5) 0.0088(5)
O1b O 0.0179(15) 0.056(2) 0.0237(14) 0.0115(15) 0.0065(12) 0.0189(15)
O2b O 0.0281(16) 0.0250(15) 0.0282(16) 0.0155(12) 0.0107(14) 0.0096(13)
O3b O 0.0181(15) 0.0342(17) 0.0267(13) 0.0130(13) 0.0103(12) 0.0148(12)
O4b O 0.0269(15) 0.0286(16) 0.0245(15) 0.0120(13) 0.0094(13) 0.0065(13)
O5b O 0.0177(14) 0.0281(16) 0.0272(15) 0.0110(13) 0.0105(13) 0.0087(12)
O6b O 0.0139(14) 0.0337(17) 0.0240(14) 0.0084(13) 0.0062(13) 0.0031(13)
Mg1c Mg 0.0136(6) 0.0184(7) 0.0205(6) 0.0078(5) 0.0060(5) 0.0048(5)
O1c O 0.0218(16) 0.0293(16) 0.0292(14) 0.0132(13) 0.0041(13) -0.0003(12)
O2c O 0.0205(15) 0.0197(16) 0.0261(15) 0.0091(13) 0.0005(13) 0.0039(12)
O3c O 0.0238(17) 0.0231(16) 0.0315(15) 0.0130(12) -0.0044(13) 0.0035(13)
O4c O 0.0195(16) 0.0213(16) 0.0237(14) 0.0095(12) 0.0023(12) 0.0030(12)
O5c O 0.044(2) 0.062(2) 0.067(2) 0.0385(18) 0.0425(18) 0.0436(19)
O6c O 0.0410(18) 0.0335(19) 0.067(2) 0.0241(16) 0.0412(17) 0.0256(16)
O11d O 0.0153(14) 0.0250(15) 0.0339(14) 0.0061(12) 0.0038(12) 0.0097(12)
O12d O 0.0208(15) 0.0390(18) 0.0634(19) 0.0188(14) 0.0172(14) 0.0348(15)
N21d N 0.0110(17) 0.0211(18) 0.0261(17) 0.0052(14) 0.0030(14) 0.0104(14)
C1d C 0.0161(19) 0.019(2) 0.0134(17) 0.0083(16) 0.0059(15) 0.0043(15)
C2d C 0.020(2) 0.021(2) 0.0138(17) 0.0080(17) 0.0055(15) 0.0035(15)
C3d C 0.021(2) 0.021(2) 0.0192(18) 0.0108(17) 0.0080(16) 0.0075(15)
C11d C 0.020(2) 0.024(2) 0.0203(18) 0.0117(18) 0.0078(16) 0.0089(16)
C21d C 0.0175(19) 0.020(2) 0.0223(18) 0.0113(17) 0.0108(16) 0.0094(16)
C22d C 0.025(2) 0.020(2) 0.024(2) 0.0075(18) 0.0100(17) 0.0033(17)
C23d C 0.038(3) 0.022(2) 0.033(2) 0.009(2) 0.020(2) 0.0137(18)
C24d C 0.042(3) 0.030(2) 0.032(2) 0.019(2) 0.021(2) 0.0192(19)
C25d C 0.032(2) 0.032(2) 0.0204(19) 0.014(2) 0.0086(18) 0.0106(18)
C26d C 0.021(2) 0.024(2) 0.028(2) 0.0076(18) 0.0093(17) 0.0088(17)
O11e O 0.0139(13) 0.0211(14) 0.0296(14) 0.0039(12) 0.0051(11) 0.0083(11)
O12e O 0.0150(13) 0.0181(14) 0.0357(14) 0.0072(11) 0.0054(11) 0.0090(12)
O41e O 0.0145(13) 0.0212(15) 0.0317(14) 0.0059(12) 0.0076(11) 0.0131(11)
O42e O 0.0163(13) 0.0182(14) 0.0273(13) 0.0099(11) 0.0060(11) 0.0088(11)
N21e N 0.0091(17) 0.0221(18) 0.0238(16) 0.0040(14) 0.0032(14) 0.0099(14)
N51e N 0.0137(18) 0.0231(19) 0.0239(16) 0.0083(15) 0.0050(14) 0.0115(14)
C1e C 0.0161(19) 0.018(2) 0.0159(17) 0.0076(16) 0.0062(15) 0.0046(15)
C2e C 0.0153(19) 0.0152(19) 0.0151(17) 0.0055(16) 0.0061(15) 0.0035(15)
C3e C 0.0192(19) 0.018(2) 0.0148(17) 0.0102(16) 0.0068(15) 0.0080(15)
C4e C 0.0149(18) 0.0160(19) 0.0139(16) 0.0066(16) 0.0053(15) 0.0038(14)
C5e C 0.0154(19) 0.018(2) 0.0152(17) 0.0047(16) 0.0064(15) 0.0035(15)
C6e C 0.0175(19) 0.0141(19) 0.0161(17) 0.0077(15) 0.0045(15) 0.0025(14)
C11e C 0.0136(19) 0.019(2) 0.0159(17) 0.0071(16) 0.0028(15) 0.0066(15)
C41e C 0.0150(19) 0.020(2) 0.0127(17) 0.0068(17) 0.0050(15) 0.0038(15)
C21e C 0.0166(19) 0.020(2) 0.0165(17) 0.0099(16) 0.0089(15) 0.0054(15)
C22e C 0.021(2) 0.021(2) 0.0229(19) 0.0078(17) 0.0100(17) 0.0049(16)
C23e C 0.028(2) 0.018(2) 0.033(2) 0.0082(18) 0.0178(19) 0.0084(17)
C24e C 0.032(2) 0.030(2) 0.030(2) 0.0183(19) 0.0193(19) 0.0168(18)
C25e C 0.026(2) 0.031(2) 0.0187(19) 0.0109(19) 0.0097(17) 0.0079(17)
C26e C 0.022(2) 0.019(2) 0.0250(19) 0.0051(17) 0.0131(17) 0.0064(16)
C51e C 0.0195(19) 0.018(2) 0.0228(18) 0.0125(16) 0.0132(16) 0.0090(16)
C52e C 0.025(2) 0.020(2) 0.0244(19) 0.0035(18) 0.0098(17) 0.0053(17)
C53e C 0.034(2) 0.030(2) 0.021(2) 0.017(2) 0.0104(18) 0.0099(18)
C54e C 0.041(2) 0.029(2) 0.031(2) 0.020(2) 0.020(2) 0.0186(19)
C55e C 0.033(2) 0.023(2) 0.039(2) 0.0107(19) 0.021(2) 0.0154(19)
C56e C 0.028(2) 0.023(2) 0.024(2) 0.0092(18) 0.0132(18) 0.0072(17)
O11f O 0.0131(13) 0.0293(16) 0.0323(14) 0.0064(12) 0.0054(11) 0.0132(12)
O12f O 0.0159(13) 0.0235(15) 0.0322(14) 0.0106(12) 0.0075(11) 0.0120(12)
O41f O 0.0121(13) 0.0293(16) 0.0327(14) 0.0072(12) 0.0058(11) 0.0159(12)
O42f O 0.0155(14) 0.0200(14) 0.0391(15) 0.0092(12) 0.0049(12) 0.0106(12)
N21f N 0.0132(18) 0.0228(19) 0.0255(17) 0.0038(15) 0.0061(15) 0.0118(14)
N51f N 0.0104(17) 0.0211(18) 0.0230(16) 0.0038(14) 0.0007(14) 0.0092(14)
C1f C 0.0128(18) 0.019(2) 0.0175(17) 0.0082(16) 0.0054(15) 0.0044(15)
C2f C 0.0175(19) 0.019(2) 0.0140(17) 0.0070(16) 0.0067(15) 0.0032(15)
C3f C 0.0144(19) 0.0168(19) 0.0159(17) 0.0077(16) 0.0039(15) 0.0058(14)
C4f C 0.0110(18) 0.018(2) 0.0133(16) 0.0046(15) 0.0039(14) 0.0002(14)
C5f C 0.0153(19) 0.017(2) 0.0166(17) 0.0077(16) 0.0054(15) 0.0068(15)
C6f C 0.0163(19) 0.021(2) 0.0179(17) 0.0109(16) 0.0043(15) 0.0077(15)
C11f C 0.017(2) 0.025(2) 0.0162(17) 0.0101(18) 0.0073(15) 0.0067(16)
C41f C 0.018(2) 0.020(2) 0.0163(17) 0.0105(17) 0.0043(15) 0.0040(15)
C21f C 0.0161(19) 0.019(2) 0.0205(18) 0.0058(16) 0.0120(16) 0.0071(15)
C22f C 0.022(2) 0.023(2) 0.0199(19) 0.0082(17) 0.0066(16) 0.0039(16)
C23f C 0.030(2) 0.020(2) 0.032(2) 0.0086(19) 0.0150(19) 0.0102(18)
C24f C 0.033(2) 0.031(2) 0.026(2) 0.0184(19) 0.0156(18) 0.0172(18)
C25f C 0.029(2) 0.034(2) 0.0183(19) 0.010(2) 0.0098(17) 0.0058(18)
C26f C 0.026(2) 0.019(2) 0.0234(19) 0.0080(18) 0.0127(17) 0.0056(16)
C51f C 0.0174(19) 0.022(2) 0.0250(19) 0.0123(17) 0.0126(16) 0.0120(16)
C52f C 0.026(2) 0.023(2) 0.028(2) -0.0021(18) 0.0051(18) 0.0074(18)
C53f C 0.029(2) 0.035(3) 0.021(2) 0.004(2) 0.0025(18) 0.0097(18)
C54f C 0.031(2) 0.035(3) 0.032(2) 0.017(2) 0.0175(19) 0.0214(19)
C55f C 0.034(2) 0.021(2) 0.034(2) 0.0073(19) 0.018(2) 0.0103(18)
C56f C 0.024(2) 0.017(2) 0.0229(19) 0.0054(17) 0.0083(17) 0.0055(16)
O1g O 0.0289(16) 0.0296(18) 0.0332(15) 0.0113(14) 0.0157(13) 0.0066(14)
O1h O 0.047(2) 0.059(2) 0.0408(18) 0.0324(18) 0.0293(17) 0.0247(16)
O1i O 0.0332(18) 0.0452(18) 0.0278(15) 0.0151(15) 0.0160(14) 0.0099(14)
O1j O 0.0352(17) 0.051(2) 0.0364(16) 0.0151(15) 0.0243(15) 0.0118(16)
O1k O 0.0361(17) 0.0344(18) 0.0352(15) 0.0133(14) 0.0148(14) 0.0059(13)
O1l O 0.074(3) 0.056(2) 0.059(2) 0.037(2) 0.049(2) 0.029(2)
O1m O 0.0280(16) 0.0276(16) 0.0333(16) 0.0138(13) 0.0180(13) 0.0112(12)

loop_
_atom_type_symbol
_atom_type_scat_dispersion_real
_atom_type_scat_dispersion_imag
_atom_type_scat_source
C 0.0033 0.0016 'International Tables Vol C tables 4.2.6.8 and 6.1.1.1'
H 0.0000 0.0000 'International Tables Vol C tables 4.2.6.8 and 6.1.1.1'
Mg 0.0486 0.0363 'International Tables Vol C tables 4.2.6.8 and 6.1.1.1'
N 0.0061 0.0033 'International Tables Vol C tables 4.2.6.8 and 6.1.1.1'
O 0.0106 0.0060 'International Tables Vol C tables 4.2.6.8 and 6.1.1.1'

loop_
_exptl_crystal_face_index_h
_exptl_crystal_face_index_k
_exptl_crystal_face_index_l
_exptl_crystal_face_perp_dist
4 11 -30 0.40492
-1 1 9 0.75592
17 -24 -6 0.102
-9 17 1 0.062
9 -1 -3 0.139
-18 6 1 0.036

loop_
_geom_angle_atom_site_label_1
_geom_angle_atom_site_label_2
_geom_angle_atom_site_label_3
_geom_angle_site_symmetry_1
_geom_angle_site_symmetry_3
_geom_angle
O1a Mg1a O1a . 2_657 180.0(5)
O1a Mg1a O2a . . 90.46(11)
O1a Mg1a O2a . 2_657 89.54(11)
O1a Mg1a O3a . . 88.24(12)
O1a Mg1a O3a . 2_657 91.76(12)
O1a Mg1a O2a 2_657 . 89.54(11)
O1a Mg1a O2a 2_657 2_657 90.46(11)
O1a Mg1a O3a 2_657 . 91.76(12)
O1a Mg1a O3a 2_657 2_657 88.24(12)
O2a Mg1a O2a . 2_657 180.0(5)
O2a Mg1a O3a . . 90.00(11)
O2a Mg1a O3a . 2_657 90.00(11)
O2a Mg1a O3a 2_657 . 90.00(11)
O2a Mg1a O3a 2_657 2_657 90.00(11)
O3a Mg1a O3a . 2_657 180.0(5)
Mg1a O1a H11a . . 111(2)
Mg1a O1a H12a . . 115(2)
H11a O1a H12a . . 113(3)
Mg1a O2a H21a . . 116(3)
Mg1a O2a H22a . . 124(3)
H21a O2a H22a . . 113(3)
Mg1a O3a H31a . . 117.9(18)
Mg1a O3a H32a . . 111(2)
H31a O3a H32a . . 113(4)
O1b Mg1b O2b . . 87.18(13)
O1b Mg1b O3b . . 177.55(16)
O1b Mg1b O4b . . 91.43(13)
O1b Mg1b O5b . . 88.13(12)
O1b Mg1b O6b . . 91.12(12)
O2b Mg1b O3b . . 90.73(12)
O2b Mg1b O4b . . 178.10(12)
O2b Mg1b O5b . . 89.34(13)
O2b Mg1b O6b . . 90.91(12)
O3b Mg1b O4b . . 90.62(13)
O3b Mg1b O5b . . 90.56(12)
O3b Mg1b O6b . . 90.20(12)
O4b Mg1b O5b . . 89.31(12)
O4b Mg1b O6b . . 90.41(13)
O5b Mg1b O6b . . 179.19(12)
Mg1b O1b H11b . . 129(4)
Mg1b O2b H21b . . 116(3)
Mg1b O2b H22b . . 116(3)
H21b O2b H22b . . 113(3)
Mg1b O3b H31b . . 123(3)
Mg1b O3b H32b . . 117(2)
H31b O3b H32b . . 113(3)
Mg1b O4b H41b . . 119(3)
Mg1b O4b H42b . . 117(3)
H41b O4b H42b . . 113(3)
Mg1b O5b H51b . . 122(2)
Mg1b O5b H52b . . 110(2)
H51b O5b H52b . . 113(4)
Mg1b O6b H61b . . 114.6(18)
Mg1b O6b H62b . . 123.1(17)
H61b O6b H62b . . 113(3)
O1c Mg1c O2c . . 91.08(12)
O1c Mg1c O3c . . 175.48(16)
O1c Mg1c O4c . . 90.84(11)
O1c Mg1c O5c . . 92.74(14)
O1c Mg1c O6c . . 89.53(13)
O2c Mg1c O3c . . 91.60(11)
O2c Mg1c O4c . . 178.03(11)
O2c Mg1c O5c . . 89.34(15)
O2c Mg1c O6c . . 88.45(15)
O3c Mg1c O4c . . 86.45(11)
O3c Mg1c O5c . . 90.93(13)
O3c Mg1c O6c . . 86.90(13)
O4c Mg1c O5c . . 90.95(15)
O4c Mg1c O6c . . 91.18(15)
O5c Mg1c O6c . . 176.86(13)
Mg1c O1c H11c . . 117(3)
Mg1c O1c H12c . . 121(2)
H11c O1c H12c . . 113(3)
Mg1c O2c H21c . . 120(2)
Mg1c O2c H22c . . 126(2)
H21c O2c H22c . . 113(3)
Mg1c O3c H31c . . 120(2)
Mg1c O4c H41c . . 117(2)
Mg1c O4c H42c . . 120(2)
H41c O4c H42c . . 113(3)
Mg1c O5c H51c . . 121(3)
Mg1c O5c H52c . . 125(4)
H51c O5c H52c . . 113(5)
Mg1c O6c H61c . . 125(3)
Mg1c O6c H62c . . 119(4)
H61c O6c H62c . . 113(4)
C2d N21d C21d . . 126.9(3)
C2d N21d H21d . . 117(3)
C21d N21d H21d . . 113(3)
C2d C1d C3d 2_666 . 118.9(3)
C2d C1d C11d 2_666 . 123.2(3)
C3d C1d C11d . . 117.9(3)
N21d C2d C1d . 2_666 121.8(3)
N21d C2d C3d . . 120.7(4)
C1d C2d C3d 2_666 . 117.5(3)
C1d C3d C2d . . 123.6(4)
C1d C3d H3d . . 118.2
C2d C3d H3d . . 118.2
O11d C11d O12d . . 122.9(4)
O11d C11d C1d . . 119.6(4)
O12d C11d C1d . . 117.5(3)
N21d C21d C22d . . 118.1(2)
N21d C21d C26d . . 123.7(3)
C22d C21d C26d . . 118.0(3)
C21d C22d C23d . . 120.7(3)
C21d C22d H22d . . 119.64
C23d C22d H22d . . 119.64
C22d C23d C24d . . 121.0(3)
C22d C23d H23d . . 119.52
C24d C23d H23d . . 119.52
C23d C24d C25d . . 118.9(4)
C23d C24d H24d . . 120.57
C25d C24d H24d . . 120.57
C24d C25d C26d . . 120.9(3)
C24d C25d H25d . . 119.56
C26d C25d H25d . . 119.56
C21d C26d C25d . . 120.5(3)
C21d C26d H26d . . 119.74
C25d C26d H26d . . 119.74
C2e N21e C21e . . 126.5(3)
C2e N21e H21e . . 113(2)
C21e N21e H21e . . 118(3)
C5e N51e C51e . . 126.2(3)
C5e N51e H51e . . 117(3)
C51e N51e H51e . . 114(3)
C2e C1e C6e . . 119.2(3)
C2e C1e C11e . . 123.1(3)
C6e C1e C11e . . 117.6(3)
N21e C2e C1e . . 123.2(3)
N21e C2e C3e . . 119.7(3)
C1e C2e C3e . . 117.1(3)
C2e C3e C4e . . 123.7(3)
C2e C3e H3e . . 118.14
C4e C3e H3e . . 118.14
C3e C4e C5e . . 119.2(3)
C3e C4e C41e . . 118.3(3)
C5e C4e C41e . . 122.5(3)
N51e C5e C4e . . 122.3(3)
N51e C5e C6e . . 120.5(3)
C4e C5e C6e . . 117.2(3)
C1e C6e C5e . . 123.5(3)
C1e C6e H6e . . 118.23
C5e C6e H6e . . 118.23
O11e C11e O12e . . 123.0(3)
O11e C11e C1e . . 119.6(3)
O12e C11e C1e . . 117.3(3)
O41e C41e O42e . . 123.4(3)
O41e C41e C4e . . 119.7(4)
O42e C41e C4e . . 116.9(3)
N21e C21e C22e . . 119.2(2)
N21e C21e C26e . . 122.4(3)
C22e C21e C26e . . 118.3(3)
C21e C22e C23e . . 120.8(3)
C21e C22e H22e . . 119.62
C23e C22e H22e . . 119.62
C22e C23e C24e . . 120.7(3)
C22e C23e H23e . . 119.66
C24e C23e H23e . . 119.66
C23e C24e C25e . . 118.8(4)
C23e C24e H24e . . 120.59
C25e C24e H24e . . 120.59
C24e C25e C26e . . 120.9(3)
C24e C25e H25e . . 119.53
C26e C25e H25e . . 119.53
C21e C26e C25e . . 120.5(3)
C21e C26e H26e . . 119.75
C25e C26e H26e . . 119.75
N51e C51e C52e . . 122.8(3)
N51e C51e C56e . . 119.3(2)
C52e C51e C56e . . 117.8(3)
C51e C52e C53e . . 121.1(3)
C51e C52e H52e . . 119.45
C53e C52e H52e . . 119.45
C52e C53e C54e . . 121.1(3)
C52e C53e H53e . . 119.45
C54e C53e H53e . . 119.45
C53e C54e C55e . . 118.5(4)
C53e C54e H54e . . 120.73
C55e C54e H54e . . 120.73
C54e C55e C56e . . 120.6(3)
C54e C55e H55e . . 119.71
C56e C55e H55e . . 119.71
C51e C56e C55e . . 120.9(3)
C51e C56e H56e . . 119.55
C55e C56e H56e . . 119.55
C2f N21f C21f . . 126.2(3)
C2f N21f H21f . . 117(3)
C21f N21f H21f . . 116(3)
C5f N51f C51f . . 127.2(3)
C5f N51f H51f . . 113(3)
C51f N51f H51f . . 118(3)
C2f C1f C6f . . 119.0(3)
C2f C1f C11f . . 122.9(3)
C6f C1f C11f . . 118.1(3)
N21f C2f C1f . . 122.8(3)
N21f C2f C3f . . 120.2(3)
C1f C2f C3f . . 117.0(3)
C2f C3f C4f . . 123.8(3)
C2f C3f H3f . . 118.1
C4f C3f H3f . . 118.1
C3f C4f C5f . . 119.4(3)
C3f C4f C41f . . 116.8(3)
C5f C4f C41f . . 123.7(3)
N51f C5f C4f . . 121.9(3)
N51f C5f C6f . . 121.1(3)
C4f C5f C6f . . 117.0(3)
C1f C6f C5f . . 123.7(4)
C1f C6f H6f . . 118.13
C5f C6f H6f . . 118.13
O11f C11f O12f . . 121.8(3)
O11f C11f C1f . . 119.9(4)
O12f C11f C1f . . 118.3(3)
O41f C41f O42f . . 122.6(3)
O41f C41f C4f . . 120.0(3)
O42f C41f C4f . . 117.4(3)
N21f C21f C22f . . 119.3(2)
N21f C21f C26f . . 122.6(3)
C22f C21f C26f . . 118.0(3)
C21f C22f C23f . . 120.5(3)
C21f C22f H22f . . 119.73
C23f C22f H22f . . 119.73
C22f C23f C24f . . 120.5(3)
C22f C23f H23f . . 119.74
C24f C23f H23f . . 119.73
C23f C24f C25f . . 119.4(4)
C23f C24f H24f . . 120.32
C25f C24f H24f . . 120.32
C24f C25f C26f . . 120.3(3)
C24f C25f H25f . . 119.83
C26f C25f H25f . . 119.83
C21f C26f C25f . . 121.2(3)
C21f C26f H26f . . 119.4
C25f C26f H26f . . 119.4
N51f C51f C52f . . 123.2(3)
N51f C51f C56f . . 118.7(3)
C52f C51f C56f . . 118.0(3)
C51f C52f C53f . . 120.7(3)
C51f C52f H52f . . 119.65
C53f C52f H52f . . 119.65
C52f C53f C54f . . 121.0(3)
C52f C53f H53f . . 119.49
C54f C53f H53f . . 119.49
C53f C54f C55f . . 118.7(4)
C53f C54f H54f . . 120.66
C55f C54f H54f . . 120.66
C54f C55f C56f . . 120.9(3)
C54f C55f H55f . . 119.56
C56f C55f H55f . . 119.56
C51f C56f C55f . . 120.7(3)
C51f C56f H56f . . 119.64
C55f C56f H56f . . 119.64
H11g O1g H12g . . 113(4)
H11h O1h H12h . . 113(5)
H11i O1i H12i . . 113(5)
H11m O1m H12m . . 113(5)

loop_
_geom_bond_atom_site_label_1
_geom_bond_atom_site_label_2
_geom_bond_site_symmetry_2
_geom_bond_distance
Mg1a O1a . 2.061(3)
Mg1a O1a 2_657 2.061(3)
Mg1a O2a . 2.059(3)
Mg1a O2a 2_657 2.059(3)
Mg1a O3a . 2.078(3)
Mg1a O3a 2_657 2.078(3)
O1a H11a . 0.840(9)
O1a H12a . 0.840(13)
O2a H21a . 0.84(2)
O2a H22a . 0.840(11)
O3a H31a . 0.84(4)
O3a H32a . 0.840(15)
Mg1b O1b . 2.102(3)
Mg1b O2b . 2.058(3)
Mg1b O3b . 2.049(3)
Mg1b O4b . 2.042(3)
Mg1b O5b . 2.091(3)
Mg1b O6b . 2.064(3)
O1b H11b . 0.84(2)
O2b H21b . 0.840(9)
O2b H22b . 0.84(3)
O3b H31b . 0.84(3)
O3b H32b . 0.840(19)
O4b H41b . 0.840(7)
O4b H42b . 0.84(3)
O5b H51b . 0.84(5)
O5b H52b . 0.840(14)
O6b H61b . 0.840(14)
O6b H62b . 0.84(4)
Mg1c O1c . 2.047(3)
Mg1c O2c . 2.033(3)
Mg1c O3c . 2.073(3)
Mg1c O4c . 2.051(3)
Mg1c O5c . 2.031(4)
Mg1c O6c . 2.071(4)
O1c H11c . 0.84(2)
O1c H12c . 0.84(5)
O2c H21c . 0.840(16)
O2c H22c . 0.840(11)
O3c H31c . 0.840(15)
O4c H41c . 0.840(12)
O4c H42c . 0.840(16)
O5c H51c . 0.84(4)
O5c H52c . 0.84(5)
O6c H61c . 0.84(4)
O6c H62c . 0.84(3)
O11d C11d . 1.260(4)
O12d C11d . 1.265(5)
N21d C2d . 1.395(5)
N21d C21d . 1.406(5)
N21d H21d . 0.85(4)
C1d C2d 2_666 1.420(6)
C1d C3d . 1.389(5)
C1d C11d . 1.512(6)
C2d C3d . 1.394(5)
C3d H3d . 0.95
C21d C22d . 1.405(5)
C21d C26d . 1.389(4)
C22d C23d . 1.380(6)
C22d H22d . 0.95
C23d C24d . 1.382(4)
C23d H23d . 0.95
C24d C25d . 1.380(5)
C24d H24d . 0.95
C25d C26d . 1.395(6)
C25d H25d . 0.95
C26d H26d . 0.95
O11e C11e . 1.259(4)
O12e C11e . 1.274(5)
O41e C41e . 1.248(4)
O42e C41e . 1.283(5)
N21e C2e . 1.401(5)
N21e C21e . 1.395(5)
N21e H21e . 0.80(3)
N51e C5e . 1.393(5)
N51e C51e . 1.407(5)
N51e H51e . 0.82(4)
C1e C2e . 1.409(5)
C1e C6e . 1.393(5)
C1e C11e . 1.504(5)
C2e C3e . 1.403(5)
C3e C4e . 1.381(5)
C3e H3e . 0.95
C4e C5e . 1.418(5)
C4e C41e . 1.514(5)
C5e C6e . 1.394(5)
C6e H6e . 0.95
C21e C22e . 1.397(5)
C21e C26e . 1.386(4)
C22e C23e . 1.385(6)
C22e H22e . 0.95
C23e C24e . 1.381(4)
C23e H23e . 0.95
C24e C25e . 1.382(5)
C24e H24e . 0.95
C25e C26e . 1.389(5)
C25e H25e . 0.95
C26e H26e . 0.95
C51e C52e . 1.390(4)
C51e C56e . 1.392(5)
C52e C53e . 1.379(6)
C52e H52e . 0.95
C53e C54e . 1.380(5)
C53e H53e . 0.95
C54e C55e . 1.386(4)
C54e H54e . 0.95
C55e C56e . 1.391(6)
C55e H55e . 0.95
C56e H56e . 0.95
O11f C11f . 1.254(4)
O12f C11f . 1.285(5)
O41f C41f . 1.258(4)
O42f C41f . 1.271(5)
N21f C2f . 1.391(5)
N21f C21f . 1.405(5)
N21f H21f . 0.82(3)
N51f C5f . 1.390(5)
N51f C51f . 1.395(5)
N51f H51f . 0.84(4)
C1f C2f . 1.423(5)
C1f C6f . 1.391(5)
C1f C11f . 1.500(5)
C2f C3f . 1.396(5)
C3f C4f . 1.385(5)
C3f H3f . 0.95
C4f C5f . 1.415(5)
C4f C41f . 1.509(5)
C5f C6f . 1.397(5)
C6f H6f . 0.95
C21f C22f . 1.394(5)
C21f C26f . 1.394(4)
C22f C23f . 1.399(6)
C22f H22f . 0.95
C23f C24f . 1.376(4)
C23f H23f . 0.95
C24f C25f . 1.385(5)
C24f H24f . 0.95
C25f C26f . 1.384(6)
C25f H25f . 0.95
C26f H26f . 0.95
C51f C52f . 1.392(4)
C51f C56f . 1.392(5)
C52f C53f . 1.379(6)
C52f H52f . 0.95
C53f C54f . 1.376(5)
C53f H53f . 0.95
C54f C55f . 1.381(4)
C54f H54f . 0.95
C55f C56f . 1.379(6)
C55f H55f . 0.95
C56f H56f . 0.95
O1g H11g . 0.84(5)
O1g H12g . 0.840(10)
O1h H11h . 0.84(5)
O1h H12h . 0.84(4)
O1i H11i . 0.84(5)
O1i H12i . 0.84(8)
O1j H12j . 0.84(8)
O1k H12k . 0.84(3)
O1l H12l . 0.84(3)
O1m H11m . 0.84(5)
O1m H12m . 0.84(4)
H12b O1b . 0.840(11)
H32c O3c . 0.84(3)
H11j O1j . 0.94(6)
H11k O1k . 0.84(7)
H11l O1l . 0.84(5)

loop_
_geom_hbond_atom_site_label_D
_geom_hbond_atom_site_label_H
_geom_hbond_atom_site_label_A
_geom_hbond_site_symmetry_A
_geom_hbond_distance_DH
_geom_hbond_distance_HA
_geom_hbond_distance_DA
_geom_hbond_angle_DHA
C3d H3d O12d . 0.95 2.40 2.753(5) 101.74
N21d H21d O11d 2_666 0.85(4) 2.06(5) 2.698(5) 132(3)
C3e H3e O42e . 0.95 2.41 2.762(5) 101.75
C6e H6e O12e . 0.95 2.39 2.746(5) 101.75
N21e H21e O11e . 0.80(3) 2.09(4) 2.720(4) 136(3)
N51e H51e O41e . 0.82(4) 2.08(4) 2.702(4) 133(3)
C3f H3f O42f . 0.95 2.35 2.722(4) 102.79
C6f H6f O12f . 0.95 2.41 2.768(4) 102.07
N21f H21f O11f . 0.82(3) 2.11(4) 2.708(4) 130(4)
N51f H51f O41f . 0.84(4) 2.06(4) 2.714(4) 134(3)
O1a H11a O12e 2_657 0.840(9) 1.922(14) 2.745(3) 166(3)
O1a H12a O41f 1_656 0.840(13) 1.895(15) 2.729(3) 172(4)
O2a H21a O12e 2_657 0.84(2) 2.07(3) 2.851(4) 154(3)
O2a H22a O1i 2_656 0.840(11) 1.940(18) 2.769(4) 169(4)
O3a H32a O42f 2_556 0.840(15) 1.884(15) 2.724(3) 178(5)
O1b H11b O11f . 0.84(2) 1.87(3) 2.690(4) 163(5)
O1b H12b O12d . 0.840(11) 2.25(2) 3.071(4) 166(5)
O2b H21b O1m . 0.840(9) 1.908(16) 2.719(3) 162(3)
O2b H22b O12d . 0.84(3) 1.89(3) 2.720(4) 169(4)
O3b H31b O1l . 0.84(3) 1.92(3) 2.754(6) 174(2)
O3b H32b O41e 1_655 0.840(19) 1.88(2) 2.718(4) 174(3)
O4b H41b O1g . 0.840(7) 1.979(13) 2.803(3) 166(4)
O4b H42b O12f 2_656 0.84(3) 1.95(3) 2.771(4) 166(2)
O5b H52b O12f . 0.840(14) 1.886(14) 2.716(3) 170(5)
O6b H61b O42e 1_655 0.840(14) 1.991(14) 2.806(3) 163(3)
O1c H11c O12d 2_766 0.84(2) 1.85(2) 2.689(4) 176(4)
O1c H12c O1k . 0.84(5) 2.16(4) 2.951(5) 157(3)
O2c H21c O11e 1_554 0.840(16) 1.905(16) 2.741(3) 173(3)
O2c H22c O42e 2_666 0.840(11) 1.862(10) 2.694(4) 171(3)
O3c H31c O12e 1_554 0.840(15) 1.831(17) 2.668(4) 175(3)
O3c H32c O42f 1_655 0.84(3) 1.98(3) 2.817(4) 174(3)
O4c H41c O11d 2_766 0.840(12) 1.859(14) 2.695(3) 173(3)
O4c H42c O42f 1_655 0.840(16) 2.049(16) 2.850(3) 159(3)
O5c H51c O1j . 0.84(4) 1.88(4) 2.709(5) 174(3)
O6c H62c O1m 2_766 0.84(3) 1.84(3) 2.678(4) 173(5)
O1g H11g O12f . 0.84(5) 2.00(5) 2.822(5) 165(4)
O1g H12g O5b 2_656 0.840(10) 2.17(3) 2.915(4) 148(5)
O1h H11h O11e . 0.84(5) 2.02(5) 2.845(5) 169(5)
O1h H12h O3c 1_556 0.84(4) 2.33(4) 2.934(5) 129(4)
O1i H11i O1g . 0.84(5) 2.00(5) 2.808(5) 162(4)
O1i H12i O41f 1_655 0.84(8) 2.21(8) 3.049(5) 176(7)
O1j H11j O1i . 0.94(6) 1.92(5) 2.835(4) 163(7)
O1j H12j O1b . 0.84(8) 1.94(8) 2.776(5) 171(6)
O1k H11k O11d . 0.84(7) 2.30(8) 3.121(5) 164(7)
O1k H12k O1j 2_766 0.84(3) 2.02(3) 2.855(4) 173(6)
O1l H12l O1h . 0.84(3) 2.01(3) 2.846(5) 172(6)
O1m H11m O42e 1_655 0.84(5) 1.94(6) 2.755(5) 165(4)
O1m H12m O1h . 0.84(4) 1.88(5) 2.704(5) 167(4)

loop_
_restr_distance_atom_site_label_1
_restr_distance_atom_site_label_2
_restr_distance_target
_restr_distance_target_weight_param
O1a H11a 0.84 0.001
O1a H12a 0.84 0.01
H11a H12a 1.4 0.001
O2a H21a 0.84 0.001
O2a H22a 0.84 0.001
H21a H22a 1.4 0.001
O3a H31a 0.84 0.001
O3a H32a 0.84 0.001
H31a H32a 1.4 0.001
O1b H11b 0.84 0.001
O1b H12b 0.84 0.001
O2b H21b 0.84 0.001
O2b H22b 0.84 0.001
H21b H22b 1.4 0.001
O3b H31b 0.84 0.001
O3b H32b 0.84 0.001
H31b H32b 1.4 0.001
O4b H41b 0.84 0.001
O4b H42b 0.84 0.001
H41b H42b 1.4 0.001
O5b H51b 0.84 0.001
O5b H52b 0.84 0.001
H51b H52b 1.4 0.001
O6b H61b 0.84 0.001
O6b H62b 0.84 0.001
H61b H62b 1.4 0.001
O1c H11c 0.84 0.001
O1c H12c 0.84 0.001
H11c H12c 1.4 0.001
O2c H21c 0.84 0.001
O2c H22c 0.84 0.001
H21c H22c 1.4 0.001
O3c H31c 0.84 0.001
O3c H32c 0.84 0.001
H31c H32c 1.4 0.001
O4c H41c 0.84 0.001
O4c H42c 0.84 0.001
H41c H42c 1.4 0.001
O5c H52c 0.84 0.001
H51c H52c 1.4 0.001
O6c H61c 0.84 0.001
O6c H62c 0.84 0.001
H61c H62c 1.4 0.001
O1g H11g 0.84 0.001
O1g H12g 0.84 0.001
H11g H12g 1.4 0.001
O1h H11h 0.84 0.001
O1h H12h 0.84 0.001
H11h H12h 1.4 0.001
O1i H11i 0.84 0.001
O1i H12i 0.84 0.001
H11i H12i 1.4 0.001
O1j H12j 0.84 0.001
H11j H12j 1.4 0.001
O1k H11k 0.84 0.001
O1k H12k 0.84 0.001
H11k H12k 1.4 0.001
O1l H11l 0.84 0.001
O1l H12l 0.84 0.001
H11l H12l 1.4 0.001
O1m H11m 0.84 0.001
O1m H12m 0.84 0.001
H11m H12m 1.4 0.001
